data_2108501
loop_
_publ_author_name
'Gazta\~naga, Pablo'
'Baggio, Ricardo'
'Vega, Daniel Roberto'

_publ_section_title
;
 Polymorphic forms of bendamustine hydrochloride: crystal structure,
 thermal properties and stability at ambient conditions
;
_journal_coeditor_code BM5115
_journal_issue 6
_journal_name_full 'Acta Crystallographica Section B'
_journal_page_first
;
;
_journal_paper_doi 10.1107/S2052520619010837
_journal_volume 75
_journal_year 2019
_chemical_formula_moiety 'C16 H22 Cl2 N3 O2, Cl'
_chemical_formula_sum 'C16 H22 Cl3 N3 O2'
_chemical_formula_weight 394.71
_chemical_name_common 'Bendamustine Hydrochloride'
_chemical_name_systematic 'y-[l-methyl-5-bis-([3-chloroethyl)-aminobenzimidazolo-(2)]-butyryl chloride'
_space_group_crystal_system monoclinic
_space_group_IT_number 14
_space_group_name_Hall '-P 2ybc'
_space_group_name_H-M_alt 'P 1 21/c 1'
_symmetry_space_group_name_Hall '-P 2ybc'
_symmetry_space_group_name_H-M 'P 1 21/c 1'
_atom_sites_solution_hydrogens mixed
_audit_creation_method SHELXL-2018/1
_cell_angle_alpha 90
_cell_angle_beta 97.66(6)
_cell_angle_gamma 90
_cell_formula_units_Z 4
_cell_length_a 4.722(4)
_cell_length_b 45.671(19)
_cell_length_c 8.798(7)
_cell_measurement_reflns_used 1149
_cell_measurement_temperature 150(2)
_cell_measurement_theta_max 29.58
_cell_measurement_theta_min 0.44
_cell_volume 1880(2)
_computing_cell_refinement 'CrysAlisPro (Oxford Diffraction, 2009)'
_computing_data_collection 'CrysAlisPro (Oxford Diffraction, 2009)'
_computing_data_reduction 'CrysAlisPro (Oxford Diffraction, 2009)'
_computing_molecular_graphics 'XP in SHELXTL (Sheldrick, 2008)'
_computing_publication_material 'SHELXL-2018/1 (Sheldrick, 2018)'
_computing_structure_refinement 'SHELXL-2018/1 (Sheldrick, 2018)'
_computing_structure_solution 'SHELXS  Version 2013/1 (Sheldrick, 2013) '
_diffrn_ambient_temperature 150(2)
_diffrn_measured_fraction_theta_full 0.993
_diffrn_measured_fraction_theta_max 0.828
_diffrn_measurement_device_type 'CCD Oxford Diffraction Xcalibur, Eos, Gemini'
_diffrn_measurement_method 'thick slices'
_diffrn_radiation_type MoK\a
_diffrn_radiation_wavelength 0.71073
_diffrn_reflns_av_R_equivalents 0.1314
_diffrn_reflns_av_unetI/netI 0.0890
_diffrn_reflns_Laue_measured_fraction_full 0.993
_diffrn_reflns_Laue_measured_fraction_max 0.828
_diffrn_reflns_limit_h_max 5
_diffrn_reflns_limit_h_min -5
_diffrn_reflns_limit_k_max 52
_diffrn_reflns_limit_k_min -54
_diffrn_reflns_limit_l_max 10
_diffrn_reflns_limit_l_min -10
_diffrn_reflns_number 34373
_diffrn_reflns_point_group_measured_fraction_full 0.993
_diffrn_reflns_point_group_measured_fraction_max 0.828
_diffrn_reflns_theta_full 25.250
_diffrn_reflns_theta_max 25.252
_diffrn_reflns_theta_min 2.336
_diffrn_source 'Enhance (Mo) X-ray Source'
_exptl_absorpt_coefficient_mu 0.501
_exptl_absorpt_correction_T_max 0.94
_exptl_absorpt_correction_T_min 0.84
_exptl_absorpt_correction_type multi-scan
_exptl_absorpt_process_details 'CrysAlisPro (Oxford Diffraction, 2009)'
_exptl_crystal_colour colourless
_exptl_crystal_density_diffrn 1.394
_exptl_crystal_description needle
_exptl_crystal_F_000 824
_exptl_crystal_size_max 0.48
_exptl_crystal_size_mid 0.18
_exptl_crystal_size_min 0.14
_refine_diff_density_max 0.713
_refine_diff_density_min -0.808
_refine_diff_density_rms 0.180
_refine_ls_extinction_method none
_refine_ls_goodness_of_fit_ref 1.236
_refine_ls_hydrogen_treatment mixed
_refine_ls_matrix_type full
_refine_ls_number_parameters 225
_refine_ls_number_reflns 3384
_refine_ls_number_restraints 23
_refine_ls_restrained_S_all 1.232
_refine_ls_R_factor_all 0.1993
_refine_ls_R_factor_gt 0.1714
_refine_ls_shift/su_max 0.000
_refine_ls_shift/su_mean 0.000
_refine_ls_structure_factor_coef Fsqd
_refine_ls_weighting_details 'w=1/[\s^2^(Fo^2^)+62.7847P] where P=(Fo^2^+2Fc^2^)/3'
_refine_ls_weighting_scheme calc
_refine_ls_wR_factor_gt 0.3678
_refine_ls_wR_factor_ref 0.3791
_reflns_Friedel_coverage 0.000
_reflns_number_gt 2612
_reflns_number_total 3384
_reflns_threshold_expression 'I > 2\s(I)'
_cod_data_source_file bm5115sup1.cif
_cod_data_source_block III
_cod_database_code 2108501
_publcif_datablock.id {9866d349-3775-4a3e-a1c1-028dec697be3}

_shelx_shelxl_version_number 2018/1
_shelx_space_group_comment
;
The symmetry employed for this shelxl refinement is uniquely defined
by the following loop, which should always be used as a source of
symmetry information in preference to the above space-group names.
They are only intended as comments.
;
_publcif_info_exptl_table_max_cols 4
_publcif_info_exptl_table_use_headnotes n
_publcif_funding_html
;
;

loop_
_space_group_symop_operation_xyz
'x, y, z'
'-x, y+1/2, -z+1/2'
'-x, -y, -z'
'x, -y-1/2, z-1/2'

loop_
_atom_site_label
_atom_site_type_symbol
_atom_site_fract_x
_atom_site_fract_y
_atom_site_fract_z
_atom_site_U_iso_or_equiv
_atom_site_adp_type
_atom_site_occupancy
_atom_site_site_symmetry_order
_atom_site_calc_flag
_atom_site_refinement_flags_posn
_atom_site_refinement_flags_adp
Cl1 Cl 0.6398(8) -0.09912(7) 0.0915(4) 0.0308(8) Uani 1 1 d . .
Cl2 Cl 1.8395(8) 0.24367(8) 0.5208(5) 0.0423(10) Uani 1 1 d . .
Cl3 Cl 1.2721(10) 0.19744(9) -0.2208(4) 0.0444(11) Uani 1 1 d . .
O1 O 0.443(2) -0.0363(2) 0.1203(12) 0.040(3) Uani 1 1 d D .
H1O H 0.56(3) -0.051(2) 0.137(19) 0.048 Uiso 1 1 d D U
O2 O 0.704(2) -0.0298(2) 0.3491(13) 0.042(3) Uani 1 1 d . .
N1 N 0.828(2) 0.0941(2) 0.4566(11) 0.019(2) Uani 1 1 d . .
N2 N 0.753(2) 0.1031(2) 0.2087(13) 0.025(2) Uani 1 1 d D .
H2N H 0.64(2) 0.104(3) 0.126(9) 0.030 Uiso 1 1 d D U
N3 N 1.466(2) 0.1824(2) 0.2279(11) 0.024(2) Uani 1 1 d . .
C1 C 0.526(3) -0.0213(3) 0.2469(16) 0.033(3) Uani 1 1 d . .
C2 C 0.389(3) 0.0089(3) 0.2477(18) 0.033(3) Uani 1 1 d . .
H2A H 0.280425 0.012766 0.145420 0.039 Uiso 1 1 calc R U
H2B H 0.251965 0.009072 0.323668 0.039 Uiso 1 1 calc R U
C3 C 0.607(3) 0.0327(3) 0.2862(18) 0.030(3) Uani 1 1 d . .
H3A H 0.731785 0.033942 0.204576 0.036 Uiso 1 1 calc R U
H3B H 0.727724 0.027943 0.383686 0.036 Uiso 1 1 calc R U
C4 C 0.460(2) 0.0627(3) 0.3017(15) 0.020(2) Uani 1 1 d . .
H4A H 0.323927 0.066525 0.208221 0.023 Uiso 1 1 calc R U
H4B H 0.350779 0.062093 0.390172 0.023 Uiso 1 1 calc R U
C5 C 0.673(3) 0.0868(3) 0.3240(15) 0.026(3) Uani 1 1 d . .
C6 C 0.803(3) 0.0822(3) 0.6097(17) 0.034(3) Uani 1 1 d . .
H6A H 0.633500 0.069637 0.603933 0.052 Uiso 1 1 calc R U
H6B H 0.783664 0.098427 0.680784 0.052 Uiso 1 1 calc R U
H6C H 0.973580 0.070795 0.646341 0.052 Uiso 1 1 calc R U
C7 C 1.010(3) 0.1167(3) 0.4292(14) 0.024(3) Uani 1 1 d . .
C8 C 1.224(2) 0.1322(3) 0.5223(13) 0.015(2) Uani 1 1 d . .
H8 H 1.267868 0.128258 0.628812 0.018 Uiso 1 1 calc R U
C9 C 1.365(3) 0.1531(3) 0.4525(13) 0.023(3) Uani 1 1 d . .
H9 H 1.505577 0.164263 0.515037 0.027 Uiso 1 1 calc R U
C10 C 1.319(2) 0.1598(3) 0.2924(13) 0.017(3) Uani 1 1 d . .
C11 C 1.685(3) 0.1998(3) 0.3224(13) 0.022(3) Uani 1 1 d . .
H11A H 1.811742 0.208965 0.255023 0.026 Uiso 1 1 calc R U
H11B H 1.803068 0.186633 0.394454 0.026 Uiso 1 1 calc R U
C12 C 1.556(3) 0.2237(3) 0.4138(18) 0.031(3) Uani 1 1 d . .
H12A H 1.433647 0.214807 0.484076 0.037 Uiso 1 1 calc R U
H12B H 1.437366 0.237049 0.343079 0.037 Uiso 1 1 calc R U
C13 C 1.344(3) 0.1951(3) 0.0873(14) 0.025(3) Uani 1 1 d . .
H13A H 1.384219 0.216362 0.090201 0.031 Uiso 1 1 calc R U
H13B H 1.133819 0.192526 0.075814 0.031 Uiso 1 1 calc R U
C14 C 1.455(3) 0.1820(3) -0.0486(13) 0.026(3) Uani 1 1 d . .
H14A H 1.426805 0.160504 -0.049073 0.031 Uiso 1 1 calc R U
H14B H 1.662839 0.185887 -0.042661 0.031 Uiso 1 1 calc R U
C15 C 1.114(3) 0.1434(3) 0.1979(13) 0.020(3) Uani 1 1 d . .
H15 H 1.078567 0.146469 0.090271 0.025 Uiso 1 1 calc R U
C16 C 0.963(3) 0.1224(3) 0.2713(13) 0.018(3) Uani 1 1 d . .

loop_
_atom_site_aniso_label
_atom_site_aniso_U_11
_atom_site_aniso_U_22
_atom_site_aniso_U_33
_atom_site_aniso_U_23
_atom_site_aniso_U_13
_atom_site_aniso_U_12
Cl1 0.0373(19) 0.0329(18) 0.0206(16) -0.0079(14) -0.0019(14) -0.0008(15)
Cl2 0.034(2) 0.035(2) 0.055(3) -0.0187(18) -0.0045(18) -0.0003(16)
Cl3 0.067(3) 0.043(2) 0.0217(18) 0.0010(16) -0.0004(18) -0.001(2)
O1 0.057(7) 0.028(6) 0.032(6) -0.008(4) -0.004(5) 0.008(5)
O2 0.057(7) 0.023(5) 0.044(7) -0.011(5) -0.006(6) 0.003(5)
N1 0.023(6) 0.021(5) 0.012(5) -0.004(4) 0.007(4) 0.002(4)
N2 0.016(6) 0.025(6) 0.035(7) -0.004(5) 0.007(5) -0.010(5)
N3 0.038(7) 0.028(6) 0.010(5) 0.001(4) 0.011(5) -0.006(5)
C1 0.050(8) 0.034(5) 0.015(7) -0.002(5) 0.004(6) 0.003(5)
C2 0.026(5) 0.030(4) 0.040(8) -0.006(5) 0.001(5) -0.006(4)
C3 0.015(5) 0.024(4) 0.049(9) -0.008(4) 0.003(5) 0.003(4)
C4 0.013(5) 0.023(4) 0.023(7) -0.005(4) 0.004(4) 0.001(4)
C5 0.025(6) 0.029(5) 0.024(7) -0.007(5) 0.002(5) -0.007(5)
C6 0.035(8) 0.034(8) 0.037(9) 0.007(6) 0.014(7) 0.004(6)
C7 0.036(8) 0.027(7) 0.010(6) -0.010(5) 0.001(6) -0.004(6)
C8 0.011(6) 0.025(6) 0.009(6) 0.002(5) 0.002(5) 0.002(5)
C9 0.031(7) 0.028(7) 0.008(6) -0.005(5) -0.005(5) -0.003(6)
C10 0.014(6) 0.025(7) 0.011(6) 0.001(5) 0.004(5) 0.003(5)
C11 0.025(7) 0.034(7) 0.007(6) 0.002(5) 0.005(5) 0.008(6)
C12 0.021(7) 0.023(7) 0.049(9) -0.003(6) 0.012(6) 0.004(6)
C13 0.034(8) 0.027(7) 0.017(6) 0.002(5) 0.010(6) 0.001(6)
C14 0.034(8) 0.038(8) 0.009(6) 0.000(5) 0.012(6) 0.006(6)
C15 0.022(7) 0.029(7) 0.008(6) -0.004(5) -0.006(5) 0.003(5)
C16 0.024(7) 0.024(7) 0.007(6) -0.004(5) 0.003(5) 0.001(5)

loop_
_atom_type_symbol
_atom_type_description
_atom_type_scat_dispersion_real
_atom_type_scat_dispersion_imag
_atom_type_scat_source
C C 0.0033 0.0016 'International Tables Vol C Tables 4.2.6.8 and 6.1.1.4'
H H 0.0000 0.0000 'International Tables Vol C Tables 4.2.6.8 and 6.1.1.4'
N N 0.0061 0.0033 'International Tables Vol C Tables 4.2.6.8 and 6.1.1.4'
O O 0.0106 0.0060 'International Tables Vol C Tables 4.2.6.8 and 6.1.1.4'
Cl Cl 0.1484 0.1585 'International Tables Vol C Tables 4.2.6.8 and 6.1.1.4'

loop_
_geom_angle_atom_site_label_1
_geom_angle_atom_site_label_2
_geom_angle_atom_site_label_3
_geom_angle
C1 O1 H1O 99(10)
C5 N1 C7 108.3(10)
C5 N1 C6 127.5(11)
C7 N1 C6 124.1(11)
C5 N2 C16 108.0(11)
C5 N2 H2N 117(10)
C16 N2 H2N 131(10)
C10 N3 C13 119.3(11)
C10 N3 C11 121.1(10)
C13 N3 C11 116.4(10)
O2 C1 O1 123.9(13)
O2 C1 C2 122.8(13)
O1 C1 C2 113.2(13)
C3 C2 C1 112.2(12)
C3 C2 H2A 109.2
C1 C2 H2A 109.2
C3 C2 H2B 109.2
C1 C2 H2B 109.2
H2A C2 H2B 107.9
C2 C3 C4 111.1(11)
C2 C3 H3A 109.4
C4 C3 H3A 109.4
C2 C3 H3B 109.4
C4 C3 H3B 109.4
H3A C3 H3B 108.0
C5 C4 C3 111.4(10)
C5 C4 H4A 109.4
C3 C4 H4A 109.4
C5 C4 H4B 109.4
C3 C4 H4B 109.4
H4A C4 H4B 108.0
N1 C5 N2 110.1(11)
N1 C5 C4 125.6(12)
N2 C5 C4 124.2(11)
N1 C6 H6A 109.5
N1 C6 H6B 109.5
H6A C6 H6B 109.5
N1 C6 H6C 109.5
H6A C6 H6C 109.5
H6B C6 H6C 109.5
N1 C7 C16 107.0(10)
N1 C7 C8 133.7(11)
C16 C7 C8 119.2(12)
C9 C8 C7 116.8(11)
C9 C8 H8 121.6
C7 C8 H8 121.6
C8 C9 C10 125.1(12)
C8 C9 H9 117.4
C10 C9 H9 117.4
C15 C10 N3 119.4(11)
C15 C10 C9 118.2(11)
N3 C10 C9 122.4(11)
N3 C11 C12 112.6(11)
N3 C11 H11A 109.1
C12 C11 H11A 109.1
N3 C11 H11B 109.1
C12 C11 H11B 109.1
H11A C11 H11B 107.8
C11 C12 Cl2 108.7(9)
C11 C12 H12A 109.9
Cl2 C12 H12A 109.9
C11 C12 H12B 109.9
Cl2 C12 H12B 109.9
H12A C12 H12B 108.3
N3 C13 C14 112.8(11)
N3 C13 H13A 109.0
C14 C13 H13A 109.0
N3 C13 H13B 109.0
C14 C13 H13B 109.0
H13A C13 H13B 107.8
C13 C14 Cl3 109.7(9)
C13 C14 H14A 109.7
Cl3 C14 H14A 109.7
C13 C14 H14B 109.7
Cl3 C14 H14B 109.7
H14A C14 H14B 108.2
C10 C15 C16 116.4(11)
C10 C15 H15 121.8
C16 C15 H15 121.8
N2 C16 C15 129.2(11)
N2 C16 C7 106.5(11)
C15 C16 C7 124.2(11)

loop_
_geom_bond_atom_site_label_1
_geom_bond_atom_site_label_2
_geom_bond_distance
Cl2 C12 1.780(15)
Cl3 C14 1.787(13)
O1 C1 1.324(17)
O1 H1O 0.85(2)
O2 C1 1.210(18)
N1 C5 1.334(16)
N1 C7 1.384(16)
N1 C6 1.470(17)
N2 C5 1.352(17)
N2 C16 1.385(16)
N2 H2N 0.85(2)
N3 C10 1.403(16)
N3 C13 1.418(17)
N3 C11 1.472(17)
C1 C2 1.52(2)
C2 C3 1.507(18)
C2 H2A 0.9900
C2 H2B 0.9900
C3 C4 1.547(17)
C3 H3A 0.9900
C3 H3B 0.9900
C4 C5 1.486(17)
C4 H4A 0.9900
C4 H4B 0.9900
C6 H6A 0.9800
C6 H6B 0.9800
C6 H6C 0.9800
C7 C16 1.402(17)
C7 C8 1.406(17)
C8 C9 1.359(17)
C8 H8 0.9500
C9 C10 1.428(17)
C9 H9 0.9500
C10 C15 1.405(17)
C11 C12 1.529(17)
C11 H11A 0.9900
C11 H11B 0.9900
C12 H12A 0.9900
C12 H12B 0.9900
C13 C14 1.495(16)
C13 H13A 0.9900
C13 H13B 0.9900
C14 H14A 0.9900
C14 H14B 0.9900
C15 C16 1.403(17)
C15 H15 0.9500

loop_
_geom_hbond_atom_site_label_D
_geom_hbond_atom_site_label_H
_geom_hbond_atom_site_label_A
_geom_hbond_distance_DH
_geom_hbond_distance_HA
_geom_hbond_distance_DA
_geom_hbond_angle_DHA
_geom_hbond_site_symmetry_A
_geom_hbond_publ_flag
O1 H1O Cl1 0.85(2) 2.29(9) 3.036(10) 147(15) . no
N2 H2N Cl1 0.85(2) 2.18(3) 3.024(12) 171(14) 3_655 no
C6 H6A O2 0.98 2.49 3.438(18) 162.9 3_656 no
C6 H6C O2 0.98 2.41 3.329(18) 155.6 3_756 no
C8 H8 Cl1 0.95 2.78 3.696(12) 162.2 3_756 no
C12 H12A Cl3 0.99 2.91 3.838(16) 156.1 1_556 no
C13 H13A Cl2 0.99 2.95 3.743(14) 138.3 4_565 no
C14 H14A Cl1 0.99 2.84 3.824(15) 172.4 3_755 no

loop_
_publcif_info_tables.block_id
_publcif_info_tables.reference_item
{c3b1bb47-d52a-449f-ba90-3344b0cbbeb5} '_publcif_info_datablock.publ_exptl'

loop_
_publcif_info_cif.paper_type
CB

loop_
_publcif_info_datablock.id
_publcif_info_datablock.publ_exptl
_publcif_info_datablock.publ_geom
_publcif_info_datablock.structure
{c3b1bb47-d52a-449f-ba90-3344b0cbbeb5} y y y
{1b1562a5-f8e9-4278-a8c7-b590b4c508f0} y y y
{9866d349-3775-4a3e-a1c1-028dec697be3} y y y

loop_
_publcif_info_exptl_table_extra_item
sin_theta_over_lambda_max

_cod_database_fobs_code 2108501
